data_7155716
loop_
_publ_author_name
'D\;abrowa, Kajetan'
'Ulatowski, Filip'
'Lichosyt, Dawid'
'Jurczak, Janusz'

_publ_section_title
;
 Catching chloride: searching for non-Hofmeister selectivity behavior in
 systematically varied polyamide macrocyclic receptors
;
_journal_name_full 'Org. Biomol. Chem.'
_journal_paper_doi 10.1039/C7OB01385J
_journal_year 2017
_chemical_formula_sum 'C44 H65 Cl N8 O10'
_chemical_formula_weight 901.49
_chemical_name_systematic
; 
 ? 
;
_space_group_IT_number 14
_symmetry_cell_setting monoclinic
_symmetry_space_group_name_Hall '-P 2ybc'
_symmetry_space_group_name_H-M 'P 1 21/c 1'
_atom_sites_solution_hydrogens geom
_atom_sites_solution_primary direct
_atom_sites_solution_secondary difmap
_audit_creation_method SHELXL-97
_audit_update_record
;
2017-02-22 deposited with the CCDC.
2017-06-23 downloaded from the CCDC.
;
_cell_angle_alpha 90.00
_cell_angle_beta 98.244(5)
_cell_angle_gamma 90.00
_cell_formula_units_Z 4
_cell_length_a 9.9445(6)
_cell_length_b 15.7022(8)
_cell_length_c 30.3358(18)
_cell_measurement_reflns_used 11406
_cell_measurement_temperature 100(2)
_cell_measurement_theta_max 29
_cell_measurement_theta_min 3
_cell_volume 4688.0(5)
_computing_cell_refinement
;
CrysAlis RED, Oxford Diffraction Ltd.,
Version 1.171.28cycle2 beta (release 25-10-2005 CrysAlis171 .NET)
(compiled Oct 25 2005,08:50:05)
;
_computing_data_collection
;
CrysAlis CCD, Oxford Diffraction Ltd.,
Version 1.171.28cycle2 beta (release 25-10-2005 CrysAlis171 .NET)
(compiled Oct 25 2005,08:50:05)
;
_computing_data_reduction
;
CrysAlis RED, Oxford Diffraction Ltd.,
Version 1.171.28cycle2 beta (release 25-10-2005 CrysAlis171 .NET)
(compiled Oct 25 2005,08:50:05)
;
_computing_molecular_graphics Diamond
_computing_publication_material SHELXTL-97
_computing_structure_refinement 'SHELXL-97 (Sheldrick, 1997)'
_computing_structure_solution 'SHELXS-97 (Sheldrick, 1990)'
_diffrn_ambient_temperature 100(2)
_diffrn_detector_area_resol_mean 8.6479
_diffrn_measured_fraction_theta_full 0.959
_diffrn_measured_fraction_theta_max 0.945
_diffrn_measurement_device_type KM4CCD
_diffrn_measurement_method 'omega scan'
_diffrn_radiation_monochromator graphite
_diffrn_radiation_source 'fine-focus sealed tube'
_diffrn_radiation_type MoK\a
_diffrn_radiation_wavelength 0.71073
_diffrn_reflns_av_R_equivalents 0.0265
_diffrn_reflns_av_sigmaI/netI 0.0524
_diffrn_reflns_limit_h_max 13
_diffrn_reflns_limit_h_min -12
_diffrn_reflns_limit_k_max 21
_diffrn_reflns_limit_k_min -21
_diffrn_reflns_limit_l_max 39
_diffrn_reflns_limit_l_min -40
_diffrn_reflns_number 54618
_diffrn_reflns_theta_full 28.50
_diffrn_reflns_theta_max 28.66
_diffrn_reflns_theta_min 2.68
_diffrn_standards_decay_% 2
_diffrn_standards_number '1 frame'
_exptl_absorpt_coefficient_mu 0.146
_exptl_absorpt_correction_type none
_exptl_crystal_colour colourless
_exptl_crystal_density_diffrn 1.277
_exptl_crystal_density_method 'not measured'
_exptl_crystal_description prismatic
_exptl_crystal_F_000 1928
_exptl_crystal_size_max 0.56
_exptl_crystal_size_mid 0.35
_exptl_crystal_size_min 0.21
_refine_diff_density_max 0.287
_refine_diff_density_min -0.304
_refine_diff_density_rms 0.041
_refine_ls_extinction_coef 0.00097(19)
_refine_ls_extinction_expression Fc^*^=kFc[1+0.001xFc^2^\l^3^/sin(2\q)]^-1/4^
_refine_ls_extinction_method SHELXL
_refine_ls_goodness_of_fit_ref 0.916
_refine_ls_hydrogen_treatment refall
_refine_ls_matrix_type full
_refine_ls_number_parameters 838
_refine_ls_number_reflns 11406
_refine_ls_number_restraints 0
_refine_ls_restrained_S_all 0.916
_refine_ls_R_factor_all 0.0615
_refine_ls_R_factor_gt 0.0327
_refine_ls_shift/su_max 0.001
_refine_ls_shift/su_mean 0.000
_refine_ls_structure_factor_coef Fsqd
_refine_ls_weighting_details 'calc w=1/[\s^2^(Fo^2^)+(0.0446P)^2^+0.0000P] where P=(Fo^2^+2Fc^2^)/3'
_refine_ls_weighting_scheme calc
_refine_ls_wR_factor_gt 0.0731
_refine_ls_wR_factor_ref 0.0780
_reflns_number_gt 7415
_reflns_number_total 11406
_reflns_threshold_expression >2sigma(I)
_cod_data_source_file c7ob01385j2.cif
_cod_data_source_block Uc1_TBA_Cl
_cod_depositor_comments
;
The following automatic conversions were performed:

'_symmetry_cell_setting' value 'Monoclinic' changed to 'monoclinic'
according to
/home/data/users/saulius/crontab/automatic-downloads/rss-feeds/RSC/lib/dictionaries/cif_core.dic
dictionary named 'cif_core.dic' version 2.4.2 from 2011-04-26.

Automatic conversion script
Id: cif_fix_values 4973 2017-02-22 13:04:09Z antanas 
;
_cod_original_sg_symbol_H-M P2(1)/c
_cod_database_code 7155716

loop_
_symmetry_equiv_pos_as_xyz
'x, y, z'
'-x, y+1/2, -z+1/2'
'-x, -y, -z'
'x, -y-1/2, z-1/2'

loop_
_atom_site_label
_atom_site_type_symbol
_atom_site_fract_x
_atom_site_fract_y
_atom_site_fract_z
_atom_site_U_iso_or_equiv
_atom_site_adp_type
_atom_site_occupancy
_atom_site_symmetry_multiplicity
_atom_site_calc_flag
_atom_site_refinement_flags
Cl1 Cl 0.32621(3) 0.483893(19) 0.073170(10) 0.02060(8) Uani 1 1 d .
O4 O 0.43301(8) 0.26183(5) 0.18850(3) 0.01854(19) Uani 1 1 d .
O6 O 0.70657(8) 0.15766(5) 0.14739(3) 0.0252(2) Uani 1 1 d .
O11 O 0.76082(9) 0.31891(5) 0.01563(3) 0.0250(2) Uani 1 1 d .
O18 O 0.70248(9) 0.73876(5) 0.09089(3) 0.0289(2) Uani 1 1 d .
O23 O 0.26066(8) 0.73217(5) 0.20202(3) 0.0210(2) Uani 1 1 d .
O25 O 0.18796(8) 0.51486(5) 0.17329(3) 0.01826(19) Uani 1 1 d .
O30 O 0.12722(8) 0.25918(5) 0.17875(3) 0.0208(2) Uani 1 1 d .
O37A O -0.06938(12) 0.18807(8) -0.05721(3) 0.0498(3) Uani 1 1 d .
O37B O -0.1443(9) 0.0794(5) -0.0195(4) 0.059(2) Uani 0.25 1 d P
O37C O -0.1979(3) 0.10933(17) -0.02234(11) 0.0473(7) Uani 0.75 1 d P
O38 O 0.94195(10) 0.14313(6) 0.21127(3) 0.0305(2) Uani 1 1 d .
N7 N 0.52948(11) 0.23518(7) 0.11297(3) 0.0186(2) Uani 1 1 d .
N10 N 0.57432(11) 0.36630(7) 0.04298(4) 0.0190(2) Uani 1 1 d .
N17 N 0.68648(10) 0.52276(6) 0.05617(3) 0.0173(2) Uani 1 1 d .
N19 N 0.52265(10) 0.64951(7) 0.07575(3) 0.0191(2) Uani 1 1 d .
N22 N 0.32114(10) 0.65540(7) 0.14485(4) 0.0193(2) Uani 1 1 d .
N29 N 0.23845(10) 0.35871(6) 0.14382(3) 0.0156(2) Uani 1 1 d .
N37 N -0.09935(14) 0.15745(9) -0.02267(4) 0.0426(3) Uani 1 1 d .
N39 N 0.04556(9) 0.10894(6) -0.18396(3) 0.0152(2) Uani 1 1 d .
C1 C 0.28921(12) 0.47095(7) 0.19939(4) 0.0170(3) Uani 1 1 d .
C2 C 0.31370(11) 0.38959(7) 0.18396(4) 0.0150(2) Uani 1 1 d .
C3 C 0.41601(12) 0.34010(7) 0.20729(4) 0.0162(3) Uani 1 1 d .
C5 C 0.56436(13) 0.22395(9) 0.19375(4) 0.0207(3) Uani 1 1 d .
C6 C 0.60541(12) 0.20257(7) 0.14879(4) 0.0185(3) Uani 1 1 d .
C8 C 0.55368(15) 0.21674(8) 0.06769(4) 0.0225(3) Uani 1 1 d .
C9 C 0.50151(14) 0.28652(8) 0.03491(4) 0.0207(3) Uani 1 1 d .
C11 C 0.69985(12) 0.37576(8) 0.03246(4) 0.0193(3) Uani 1 1 d .
C12 C 0.76627(12) 0.46009(8) 0.04457(4) 0.0187(3) Uani 1 1 d .
C13 C 0.90546(13) 0.46956(9) 0.04528(4) 0.0248(3) Uani 1 1 d .
C14 C 0.96609(14) 0.54554(9) 0.05976(4) 0.0266(3) Uani 1 1 d .
C15 C 0.88570(13) 0.61040(8) 0.07195(4) 0.0231(3) Uani 1 1 d .
C16 C 0.74612(12) 0.59702(8) 0.06896(4) 0.0184(3) Uani 1 1 d .
C18 C 0.65523(12) 0.66777(8) 0.07977(4) 0.0197(3) Uani 1 1 d .
C20 C 0.42280(14) 0.71438(8) 0.08196(4) 0.0204(3) Uani 1 1 d .
C21 C 0.40068(14) 0.72540(8) 0.12997(4) 0.0216(3) Uani 1 1 d .
C23 C 0.25293(12) 0.66664(7) 0.17921(4) 0.0170(3) Uani 1 1 d .
C24 C 0.15495(13) 0.59744(8) 0.18827(5) 0.0204(3) Uani 1 1 d .
C26 C 0.36374(13) 0.50148(8) 0.23834(4) 0.0210(3) Uani 1 1 d .
C27 C 0.46244(13) 0.44969(8) 0.26156(4) 0.0229(3) Uani 1 1 d .
C28 C 0.49000(13) 0.36892(8) 0.24678(4) 0.0201(3) Uani 1 1 d .
C30 C 0.15149(11) 0.29238(7) 0.14397(4) 0.0156(3) Uani 1 1 d .
C31 C 0.08876(11) 0.25862(7) 0.09942(4) 0.0156(3) Uani 1 1 d .
C32 C 0.13194(13) 0.28337(8) 0.05967(4) 0.0195(3) Uani 1 1 d .
C33 C 0.07357(14) 0.24823(8) 0.01959(5) 0.0249(3) Uani 1 1 d .
C34 C -0.02872(13) 0.18932(8) 0.02001(4) 0.0240(3) Uani 1 1 d .
C35 C -0.07307(13) 0.16251(8) 0.05880(4) 0.0217(3) Uani 1 1 d .
C36 C -0.01373(12) 0.19771(8) 0.09857(4) 0.0185(3) Uani 1 1 d .
C40 C 0.16324(13) 0.05819(8) -0.15912(4) 0.0203(3) Uani 1 1 d .
C41 C 0.19237(14) 0.07385(9) -0.10944(5) 0.0254(3) Uani 1 1 d .
C42 C 0.33695(17) 0.04728(11) -0.09107(6) 0.0411(4) Uani 1 1 d .
C43 C 0.3700(2) 0.06211(13) -0.04141(7) 0.0609(6) Uani 1 1 d .
C44 C 0.07924(13) 0.20393(7) -0.18420(5) 0.0164(3) Uani 1 1 d .
C45 C 0.20032(13) 0.22981(8) -0.20626(5) 0.0182(3) Uani 1 1 d .
C46 C 0.21297(13) 0.32680(8) -0.20506(5) 0.0198(3) Uani 1 1 d .
C47 C 0.32595(15) 0.35986(9) -0.22935(5) 0.0257(3) Uani 1 1 d .
C48 C 0.01960(13) 0.07378(8) -0.23111(4) 0.0170(3) Uani 1 1 d .
C49 C -0.09713(13) 0.11315(8) -0.26184(4) 0.0188(3) Uani 1 1 d .
C50 C -0.11407(14) 0.06685(8) -0.30660(4) 0.0227(3) Uani 1 1 d .
C51 C -0.23215(18) 0.09975(11) -0.33916(5) 0.0370(4) Uani 1 1 d .
C52 C -0.08008(12) 0.10148(8) -0.16107(4) 0.0165(3) Uani 1 1 d .
C53 C -0.13818(13) 0.01295(8) -0.15807(5) 0.0208(3) Uani 1 1 d .
C54 C -0.25951(13) 0.01790(8) -0.13246(5) 0.0220(3) Uani 1 1 d .
C55 C -0.32640(16) -0.06796(9) -0.12798(6) 0.0315(3) Uani 1 1 d .
H5A H 0.6334(14) 0.2613(8) 0.2100(4) 0.025(4) Uiso 1 1 d .
H5B H 0.5657(12) 0.1719(8) 0.2109(4) 0.023(3) Uiso 1 1 d .
H7 H 0.4599(14) 0.2614(8) 0.1167(4) 0.020(4) Uiso 1 1 d .
H8A H 0.5068(12) 0.1619(8) 0.0572(4) 0.023(3) Uiso 1 1 d .
H8B H 0.6532(14) 0.2082(8) 0.0692(4) 0.027(4) Uiso 1 1 d .
H9A H 0.4059(13) 0.3007(8) 0.0358(4) 0.019(3) Uiso 1 1 d .
H9B H 0.5125(12) 0.2669(8) 0.0054(4) 0.019(3) Uiso 1 1 d .
H10 H 0.5346(14) 0.4083(9) 0.0517(5) 0.031(4) Uiso 1 1 d .
H13 H 0.9563(13) 0.4238(8) 0.0369(4) 0.025(4) Uiso 1 1 d .
H14 H 1.0627(15) 0.5508(9) 0.0619(5) 0.037(4) Uiso 1 1 d .
H15 H 0.9242(13) 0.6656(8) 0.0829(4) 0.025(4) Uiso 1 1 d .
H19 H 0.4951(14) 0.5962(9) 0.0690(5) 0.034(4) Uiso 1 1 d .
H20A H 0.4580(12) 0.7706(8) 0.0726(4) 0.018(3) Uiso 1 1 d .
H20B H 0.3366(13) 0.6991(8) 0.0635(4) 0.022(3) Uiso 1 1 d .
H21A H 0.4893(14) 0.7304(8) 0.1497(4) 0.027(4) Uiso 1 1 d .
H21B H 0.3493(12) 0.7803(8) 0.1326(4) 0.020(3) Uiso 1 1 d .
H22 H 0.3098(13) 0.6087(9) 0.1299(5) 0.026(4) Uiso 1 1 d .
H24A H 0.0654(14) 0.6108(8) 0.1712(4) 0.026(4) Uiso 1 1 d .
H24B H 0.1447(12) 0.5984(8) 0.2189(5) 0.020(3) Uiso 1 1 d .
H26 H 0.3476(12) 0.5576(8) 0.2494(4) 0.024(3) Uiso 1 1 d .
H27 H 0.5122(13) 0.4701(8) 0.2886(4) 0.023(3) Uiso 1 1 d .
H28 H 0.5536(13) 0.3347(8) 0.2621(4) 0.025(4) Uiso 1 1 d .
H29 H 0.2443(13) 0.3905(9) 0.1186(5) 0.031(4) Uiso 1 1 d .
H32 H 0.2006(13) 0.3263(8) 0.0588(4) 0.019(3) Uiso 1 1 d .
H33 H 0.0999(13) 0.2645(8) -0.0088(5) 0.028(4) Uiso 1 1 d .
H35 H -0.1432(14) 0.1222(8) 0.0579(4) 0.029(4) Uiso 1 1 d .
H36 H -0.0436(12) 0.1813(8) 0.1255(4) 0.018(3) Uiso 1 1 d .
H38A H 0.842(3) 0.1553(17) 0.1888(10) 0.147(10) Uiso 1 1 d .
H38B H 1.011(2) 0.1848(13) 0.1994(7) 0.090(7) Uiso 1 1 d .
H40A H 0.1419(12) -0.0016(8) -0.1657(4) 0.020(3) Uiso 1 1 d .
H40B H 0.2425(13) 0.0729(8) -0.1740(4) 0.021(3) Uiso 1 1 d .
H41A H 0.1824(13) 0.1330(9) -0.1026(4) 0.024(3) Uiso 1 1 d .
H41B H 0.1249(14) 0.0426(9) -0.0941(4) 0.030(4) Uiso 1 1 d .
H42A H 0.3490(15) -0.0124(10) -0.0988(5) 0.039(4) Uiso 1 1 d .
H42B H 0.3987(15) 0.0803(10) -0.1069(5) 0.044(5) Uiso 1 1 d .
H43A H 0.465(2) 0.0492(12) -0.0311(6) 0.073(6) Uiso 1 1 d .
H43B H 0.3521(17) 0.1247(12) -0.0340(6) 0.065(6) Uiso 1 1 d .
H43C H 0.3108(18) 0.0287(12) -0.0239(6) 0.068(6) Uiso 1 1 d .
H44A H -0.0001(13) 0.2292(7) -0.1990(4) 0.016(3) Uiso 1 1 d .
H44B H 0.0933(11) 0.2217(7) -0.1540(4) 0.009(3) Uiso 1 1 d .
H45A H 0.2844(14) 0.2059(8) -0.1906(4) 0.024(3) Uiso 1 1 d .
H45B H 0.1875(13) 0.2114(8) -0.2368(5) 0.024(4) Uiso 1 1 d .
H46A H 0.1257(14) 0.3521(8) -0.2192(4) 0.025(4) Uiso 1 1 d .
H46B H 0.2301(12) 0.3471(8) -0.1740(5) 0.021(3) Uiso 1 1 d .
H47A H 0.3061(14) 0.3442(9) -0.2609(5) 0.037(4) Uiso 1 1 d .
H47B H 0.3349(14) 0.4208(10) -0.2276(5) 0.035(4) Uiso 1 1 d .
H47C H 0.4129(15) 0.3356(9) -0.2155(5) 0.035(4) Uiso 1 1 d .
H48A H 0.1041(13) 0.0815(8) -0.2435(4) 0.018(3) Uiso 1 1 d .
H48B H 0.0034(11) 0.0140(8) -0.2280(4) 0.010(3) Uiso 1 1 d .
H49A H -0.1841(13) 0.1073(8) -0.2491(4) 0.023(3) Uiso 1 1 d .
H49B H -0.0819(13) 0.1730(9) -0.2658(4) 0.024(3) Uiso 1 1 d .
H50A H -0.0312(14) 0.0719(8) -0.3201(4) 0.028(4) Uiso 1 1 d .
H50B H -0.1271(13) 0.0047(9) -0.3015(4) 0.025(3) Uiso 1 1 d .
H51A H -0.2185(15) 0.1587(11) -0.3470(5) 0.044(5) Uiso 1 1 d .
H51B H -0.3195(17) 0.0956(10) -0.3269(5) 0.049(5) Uiso 1 1 d .
H51C H -0.2431(16) 0.0662(11) -0.3678(6) 0.061(5) Uiso 1 1 d .
H52A H -0.1475(12) 0.1403(7) -0.1770(4) 0.014(3) Uiso 1 1 d .
H52B H -0.0546(12) 0.1257(7) -0.1301(4) 0.017(3) Uiso 1 1 d .
H53A H -0.0711(14) -0.0275(9) -0.1431(4) 0.031(4) Uiso 1 1 d .
H53B H -0.1675(13) -0.0110(8) -0.1868(5) 0.025(4) Uiso 1 1 d .
H54A H -0.3296(13) 0.0597(8) -0.1485(4) 0.028(4) Uiso 1 1 d .
H54B H -0.2289(13) 0.0437(8) -0.1034(5) 0.028(4) Uiso 1 1 d .
H55A H -0.4085(16) -0.0617(9) -0.1122(5) 0.043(4) Uiso 1 1 d .
H55B H -0.2645(17) -0.1074(11) -0.1095(6) 0.054(5) Uiso 1 1 d .
H55C H -0.3499(17) -0.0933(11) -0.1580(6) 0.063(6) Uiso 1 1 d .

loop_
_atom_site_aniso_label
_atom_site_aniso_U_11
_atom_site_aniso_U_22
_atom_site_aniso_U_33
_atom_site_aniso_U_23
_atom_site_aniso_U_13
_atom_site_aniso_U_12
Cl1 0.02087(15) 0.01959(15) 0.02257(17) 0.00041(13) 0.00726(13) -0.00297(12)
O4 0.0164(4) 0.0173(4) 0.0217(5) -0.0014(4) 0.0016(4) 0.0009(3)
O6 0.0204(5) 0.0255(5) 0.0294(6) -0.0015(4) 0.0025(4) 0.0050(4)
O11 0.0257(5) 0.0252(5) 0.0253(5) -0.0031(4) 0.0074(4) 0.0050(4)
O18 0.0285(5) 0.0191(5) 0.0380(6) -0.0032(4) 0.0005(4) -0.0055(4)
O23 0.0247(5) 0.0169(4) 0.0215(5) -0.0032(4) 0.0038(4) 0.0011(4)
O25 0.0202(4) 0.0147(4) 0.0201(5) -0.0022(4) 0.0036(4) 0.0002(4)
O30 0.0226(5) 0.0245(5) 0.0155(5) 0.0013(4) 0.0033(4) -0.0077(4)
O37A 0.0616(8) 0.0693(8) 0.0187(6) -0.0117(5) 0.0065(5) -0.0249(6)
O37B 0.085(7) 0.052(5) 0.034(4) -0.012(4) -0.010(5) -0.031(4)
O37C 0.0551(16) 0.0530(17) 0.0305(11) -0.0080(12) -0.0051(12) -0.0325(11)
O38 0.0324(6) 0.0312(5) 0.0282(6) 0.0051(4) 0.0056(5) -0.0026(5)
N7 0.0188(6) 0.0192(5) 0.0183(6) 0.0006(4) 0.0047(5) 0.0018(5)
N10 0.0216(6) 0.0159(5) 0.0208(6) -0.0010(5) 0.0069(5) 0.0005(5)
N17 0.0200(5) 0.0190(5) 0.0134(5) 0.0023(4) 0.0039(4) 0.0006(4)
N19 0.0219(6) 0.0152(5) 0.0211(6) -0.0009(4) 0.0060(5) -0.0020(5)
N22 0.0237(6) 0.0143(5) 0.0214(6) -0.0029(5) 0.0082(5) -0.0020(4)
N29 0.0180(5) 0.0154(5) 0.0130(6) 0.0001(4) 0.0007(4) -0.0036(4)
N37 0.0532(9) 0.0490(9) 0.0248(8) -0.0107(6) 0.0031(6) -0.0214(7)
N39 0.0156(5) 0.0137(5) 0.0163(5) -0.0005(4) 0.0019(4) -0.0006(4)
C1 0.0165(6) 0.0181(6) 0.0171(7) 0.0012(5) 0.0051(5) -0.0038(5)
C2 0.0162(6) 0.0172(6) 0.0121(6) -0.0002(5) 0.0032(5) -0.0047(5)
C3 0.0169(6) 0.0157(6) 0.0169(7) 0.0002(5) 0.0056(5) -0.0045(5)
C5 0.0177(6) 0.0223(7) 0.0215(7) 0.0036(6) 0.0013(6) 0.0030(6)
C6 0.0172(6) 0.0139(6) 0.0241(7) 0.0008(5) 0.0025(5) -0.0048(5)
C8 0.0298(8) 0.0185(7) 0.0200(7) -0.0007(5) 0.0065(6) -0.0009(6)
C9 0.0237(7) 0.0214(7) 0.0172(7) -0.0026(5) 0.0038(6) -0.0017(6)
C11 0.0213(7) 0.0222(7) 0.0143(7) 0.0028(5) 0.0025(5) 0.0032(5)
C12 0.0212(6) 0.0227(6) 0.0129(6) 0.0037(5) 0.0053(5) 0.0007(5)
C13 0.0233(7) 0.0285(7) 0.0238(8) 0.0015(6) 0.0079(6) 0.0040(6)
C14 0.0182(7) 0.0358(8) 0.0258(8) 0.0040(6) 0.0035(6) -0.0023(6)
C15 0.0219(7) 0.0255(7) 0.0217(7) 0.0031(6) 0.0021(6) -0.0054(6)
C16 0.0208(6) 0.0198(6) 0.0143(6) 0.0045(5) 0.0019(5) -0.0030(5)
C18 0.0231(7) 0.0199(6) 0.0160(7) 0.0041(5) 0.0026(5) -0.0030(5)
C20 0.0232(7) 0.0178(6) 0.0208(7) 0.0010(5) 0.0051(6) 0.0009(5)
C21 0.0262(7) 0.0168(6) 0.0231(8) -0.0007(5) 0.0077(6) -0.0025(6)
C23 0.0151(6) 0.0171(6) 0.0180(7) 0.0004(5) 0.0000(5) 0.0035(5)
C24 0.0219(7) 0.0182(6) 0.0226(8) -0.0032(5) 0.0082(6) 0.0013(5)
C26 0.0253(7) 0.0182(7) 0.0206(7) -0.0042(5) 0.0065(6) -0.0054(5)
C27 0.0254(7) 0.0274(7) 0.0153(7) -0.0040(6) 0.0011(6) -0.0090(6)
C28 0.0177(6) 0.0248(7) 0.0173(7) 0.0034(5) 0.0010(5) -0.0029(6)
C30 0.0132(6) 0.0152(6) 0.0183(7) -0.0001(5) 0.0020(5) 0.0023(5)
C31 0.0138(6) 0.0146(6) 0.0182(7) -0.0010(5) 0.0013(5) 0.0030(5)
C32 0.0190(6) 0.0200(6) 0.0197(7) -0.0021(5) 0.0038(5) -0.0030(5)
C33 0.0293(7) 0.0278(7) 0.0183(7) -0.0028(6) 0.0058(6) -0.0042(6)
C34 0.0282(7) 0.0244(7) 0.0181(7) -0.0072(5) -0.0012(6) -0.0038(6)
C35 0.0197(7) 0.0195(7) 0.0249(8) -0.0033(5) 0.0002(6) -0.0041(5)
C36 0.0190(6) 0.0181(6) 0.0182(7) 0.0016(5) 0.0025(5) -0.0007(5)
C40 0.0186(6) 0.0155(7) 0.0261(8) 0.0026(5) 0.0005(6) 0.0013(5)
C41 0.0295(7) 0.0176(7) 0.0262(8) 0.0021(6) -0.0060(6) -0.0026(6)
C42 0.0369(9) 0.0272(8) 0.0520(11) 0.0072(8) -0.0189(8) 0.0017(7)
C43 0.0673(14) 0.0495(12) 0.0529(13) 0.0194(10) -0.0356(11) -0.0143(11)
C44 0.0186(6) 0.0131(6) 0.0173(7) -0.0013(5) 0.0020(5) -0.0001(5)
C45 0.0176(6) 0.0173(6) 0.0201(7) 0.0009(5) 0.0035(6) 0.0007(5)
C46 0.0226(7) 0.0183(6) 0.0192(7) 0.0003(5) 0.0050(6) -0.0023(5)
C47 0.0261(7) 0.0229(7) 0.0291(9) 0.0047(6) 0.0070(7) -0.0039(6)
C48 0.0187(6) 0.0146(6) 0.0184(7) -0.0032(5) 0.0047(5) -0.0002(5)
C49 0.0214(7) 0.0166(6) 0.0184(7) -0.0020(5) 0.0030(5) 0.0023(5)
C50 0.0293(7) 0.0207(7) 0.0183(7) -0.0018(5) 0.0042(6) 0.0041(6)
C51 0.0455(10) 0.0427(10) 0.0205(8) -0.0082(7) -0.0032(7) 0.0163(8)
C52 0.0170(6) 0.0162(6) 0.0169(7) -0.0005(5) 0.0047(5) -0.0007(5)
C53 0.0215(7) 0.0168(6) 0.0245(8) -0.0014(6) 0.0047(6) -0.0020(6)
C54 0.0216(7) 0.0227(7) 0.0224(7) -0.0024(6) 0.0052(6) -0.0055(6)
C55 0.0272(8) 0.0234(7) 0.0464(11) 0.0035(7) 0.0141(8) -0.0041(6)

loop_
_atom_type_symbol
_atom_type_description
_atom_type_scat_dispersion_real
_atom_type_scat_dispersion_imag
_atom_type_scat_source
C C 0.0033 0.0000 'International Tables Vol C Tables 4.2.6.8 and 6.1.1.4'
H H 0.0000 0.0000 'International Tables Vol C Tables 4.2.6.8 and 6.1.1.4'
N N 0.0061 0.0000 'International Tables Vol C Tables 4.2.6.8 and 6.1.1.4'
O O 0.0106 0.0000 'International Tables Vol C Tables 4.2.6.8 and 6.1.1.4'
Cl Cl 0.1484 0.0000 'International Tables Vol C Tables 4.2.6.8 and 6.1.1.4'

loop_
_geom_angle_atom_site_label_1
_geom_angle_atom_site_label_2
_geom_angle_atom_site_label_3
_geom_angle
C3 O4 C5 119.50(9)
C1 O25 C24 117.10(9)
O37C O37B N37 68.2(9)
O37B O37C N37 79.8(10)
H38A O38 H38B 104.3(17)
C6 N7 C8 122.77(11)
C6 N7 H7 117.9(9)
C8 N7 H7 118.8(9)
C11 N10 C9 121.01(11)
C11 N10 H10 119.3(10)
C9 N10 H10 119.3(10)
C16 N17 C12 117.39(10)
C18 N19 C20 121.38(10)
C18 N19 H19 119.1(9)
C20 N19 H19 119.5(9)
C23 N22 C21 119.98(10)
C23 N22 H22 118.7(9)
C21 N22 H22 120.9(9)
C30 N29 C2 121.21(10)
C30 N29 H29 122.3(9)
C2 N29 H29 116.0(9)
O37A N37 O37C 122.33(19)
O37A N37 O37B 123.7(5)
O37C N37 O37B 32.0(3)
O37A N37 C34 118.34(12)
O37C N37 C34 118.66(19)
O37B N37 C34 112.2(5)
C52 N39 C48 111.24(9)
C52 N39 C40 110.97(9)
C48 N39 C40 106.87(9)
C52 N39 C44 105.82(9)
C48 N39 C44 110.94(9)
C40 N39 C44 111.07(9)
O25 C1 C26 125.12(11)
O25 C1 C2 114.55(10)
C26 C1 C2 120.33(11)
C3 C2 C1 119.44(11)
C3 C2 N29 120.19(10)
C1 C2 N29 120.33(10)
O4 C3 C28 124.56(11)
O4 C3 C2 114.39(10)
C28 C3 C2 121.04(11)
O4 C5 C6 110.67(10)
O4 C5 H5A 111.8(7)
C6 C5 H5A 108.9(8)
O4 C5 H5B 110.8(7)
C6 C5 H5B 108.2(8)
H5A C5 H5B 106.3(11)
O6 C6 N7 124.09(12)
O6 C6 C5 118.90(11)
N7 C6 C5 117.00(11)
N7 C8 C9 112.73(11)
N7 C8 H8A 109.6(7)
C9 C8 H8A 108.1(7)
N7 C8 H8B 106.3(8)
C9 C8 H8B 111.8(8)
H8A C8 H8B 108.1(10)
N10 C9 C8 113.39(11)
N10 C9 H9A 105.2(7)
C8 C9 H9A 112.8(7)
N10 C9 H9B 108.1(7)
C8 C9 H9B 107.6(7)
H9A C9 H9B 109.6(10)
O11 C11 N10 123.33(11)
O11 C11 C12 121.04(11)
N10 C11 C12 115.56(11)
N17 C12 C13 122.87(12)
N17 C12 C11 117.05(10)
C13 C12 C11 120.03(11)
C14 C13 C12 119.10(13)
C14 C13 H13 121.5(8)
C12 C13 H13 119.4(8)
C15 C14 C13 118.73(12)
C15 C14 H14 122.2(9)
C13 C14 H14 119.0(9)
C14 C15 C16 118.81(12)
C14 C15 H15 121.9(7)
C16 C15 H15 119.3(7)
N17 C16 C15 123.04(11)
N17 C16 C18 116.92(10)
C15 C16 C18 120.03(11)
O18 C18 N19 123.27(12)
O18 C18 C16 120.68(11)
N19 C18 C16 116.03(10)
N19 C20 C21 113.65(11)
N19 C20 H20A 107.9(7)
C21 C20 H20A 106.0(7)
N19 C20 H20B 108.1(7)
C21 C20 H20B 109.9(7)
H20A C20 H20B 111.3(10)
N22 C21 C20 111.76(10)
N22 C21 H21A 110.2(7)
C20 C21 H21A 110.4(8)
N22 C21 H21B 108.3(7)
C20 C21 H21B 108.5(7)
H21A C21 H21B 107.4(10)
O23 C23 N22 123.33(11)
O23 C23 C24 119.13(11)
N22 C23 C24 117.41(10)
O25 C24 C23 114.31(10)
O25 C24 H24A 104.9(7)
C23 C24 H24A 108.0(8)
O25 C24 H24B 112.8(8)
C23 C24 H24B 109.3(8)
H24A C24 H24B 107.1(11)
C27 C26 C1 118.88(12)
C27 C26 H26 120.0(8)
C1 C26 H26 121.1(8)
C28 C27 C26 122.06(12)
C28 C27 H27 119.1(8)
C26 C27 H27 118.9(8)
C27 C28 C3 118.20(12)
C27 C28 H28 122.2(8)
C3 C28 H28 119.6(9)
O30 C30 N29 122.16(11)
O30 C30 C31 120.96(10)
N29 C30 C31 116.85(10)
C32 C31 C36 119.38(11)
C32 C31 C30 122.76(11)
C36 C31 C30 117.82(11)
C33 C32 C31 120.46(12)
C33 C32 H32 117.8(7)
C31 C32 H32 121.8(7)
C34 C33 C32 118.48(12)
C34 C33 H33 118.6(8)
C32 C33 H33 122.9(8)
C33 C34 C35 122.67(12)
C33 C34 N37 118.77(12)
C35 C34 N37 118.45(12)
C36 C35 C34 118.31(12)
C36 C35 H35 121.1(8)
C34 C35 H35 120.6(8)
C35 C36 C31 120.69(12)
C35 C36 H36 119.9(8)
C31 C36 H36 119.4(8)
C41 C40 N39 115.55(10)
C41 C40 H40A 111.4(7)
N39 C40 H40A 105.8(7)
C41 C40 H40B 111.3(7)
N39 C40 H40B 105.0(7)
H40A C40 H40B 107.2(10)
C40 C41 C42 110.83(12)
C40 C41 H41A 111.2(8)
C42 C41 H41A 107.9(8)
C40 C41 H41B 109.8(8)
C42 C41 H41B 110.9(8)
H41A C41 H41B 106.1(11)
C43 C42 C41 112.38(16)
C43 C42 H42A 111.8(9)
C41 C42 H42A 108.4(9)
C43 C42 H42B 110.1(9)
C41 C42 H42B 107.5(9)
H42A C42 H42B 106.4(13)
C42 C43 H43A 110.4(12)
C42 C43 H43B 110.1(10)
H43A C43 H43B 108.6(15)
C42 C43 H43C 112.9(10)
H43A C43 H43C 110.0(15)
H43B C43 H43C 104.6(15)
C45 C44 N39 116.90(10)
C45 C44 H44A 110.0(7)
N39 C44 H44A 104.2(7)
C45 C44 H44B 109.4(7)
N39 C44 H44B 106.5(7)
H44A C44 H44B 109.7(10)
C44 C45 C46 108.95(10)
C44 C45 H45A 111.2(7)
C46 C45 H45A 108.1(7)
C44 C45 H45B 109.9(8)
C46 C45 H45B 108.8(8)
H45A C45 H45B 109.9(11)
C47 C46 C45 113.13(11)
C47 C46 H46A 108.4(7)
C45 C46 H46A 108.9(7)
C47 C46 H46B 108.3(7)
C45 C46 H46B 110.4(7)
H46A C46 H46B 107.6(10)
C46 C47 H47A 109.2(8)
C46 C47 H47B 112.4(8)
H47A C47 H47B 107.9(11)
C46 C47 H47C 109.0(8)
H47A C47 H47C 111.3(12)
H47B C47 H47C 107.0(11)
C49 C48 N39 116.31(10)
C49 C48 H48A 109.8(7)
N39 C48 H48A 106.1(7)
C49 C48 H48B 109.6(7)
N39 C48 H48B 105.8(7)
H48A C48 H48B 109.0(10)
C48 C49 C50 109.29(10)
C48 C49 H49A 110.7(7)
C50 C49 H49A 107.9(7)
C48 C49 H49B 110.8(8)
C50 C49 H49B 110.6(8)
H49A C49 H49B 107.4(11)
C51 C50 C49 113.20(11)
C51 C50 H50A 108.8(8)
C49 C50 H50A 110.0(8)
C51 C50 H50B 109.2(7)
C49 C50 H50B 109.2(7)
H50A C50 H50B 106.3(11)
C50 C51 H51A 111.3(9)
C50 C51 H51B 111.8(9)
H51A C51 H51B 108.3(13)
C50 C51 H51C 111.3(10)
H51A C51 H51C 106.8(13)
H51B C51 H51C 107.2(13)
C53 C52 N39 116.40(10)
C53 C52 H52A 111.1(7)
N39 C52 H52A 106.0(7)
C53 C52 H52B 109.6(7)
N39 C52 H52B 106.4(7)
H52A C52 H52B 106.7(10)
C52 C53 C54 108.67(10)
C52 C53 H53A 112.4(8)
C54 C53 H53A 109.4(8)
C52 C53 H53B 112.1(8)
C54 C53 H53B 108.9(8)
H53A C53 H53B 105.3(11)
C55 C54 C53 112.85(11)
C55 C54 H54A 109.5(7)
C53 C54 H54A 108.9(7)
C55 C54 H54B 111.8(8)
C53 C54 H54B 108.2(8)
H54A C54 H54B 105.3(10)
C54 C55 H55A 110.5(8)
C54 C55 H55B 111.2(9)
H55A C55 H55B 105.7(13)
C54 C55 H55C 108.9(10)
H55A C55 H55C 112.1(13)
H55B C55 H55C 108.4(14)

loop_
_geom_bond_atom_site_label_1
_geom_bond_atom_site_label_2
_geom_bond_distance
O4 C3 1.3753(14)
O4 C5 1.4233(14)
O6 C6 1.2342(14)
O11 C11 1.2303(14)
O18 C18 1.2376(14)
O23 C23 1.2362(14)
O25 C1 1.3737(14)
O25 C24 1.4277(14)
O30 C30 1.2315(14)
O37A N37 1.2278(15)
O37B O37C 0.707(7)
O37B N37 1.313(9)
O37C N37 1.238(3)
O38 H38A 1.14(3)
O38 H38B 1.05(2)
N7 C6 1.3333(16)
N7 C8 1.4573(16)
N7 H7 0.826(13)
N10 C11 1.3404(15)
N10 C9 1.4501(15)
N10 H10 0.831(14)
N17 C16 1.3402(15)
N17 C12 1.3423(15)
N19 C18 1.3376(15)
N19 C20 1.4536(15)
N19 H19 0.895(14)
N22 C23 1.3342(15)
N22 C21 1.4629(16)
N22 H22 0.861(14)
N29 C30 1.3540(15)
N29 C2 1.4199(15)
N29 H29 0.923(14)
N37 C34 1.4695(17)
N39 C52 1.5183(15)
N39 C48 1.5203(15)
N39 C40 1.5229(15)
N39 C44 1.5291(14)
C1 C26 1.3873(17)
C1 C2 1.3940(16)
C2 C3 1.3905(16)
C3 C28 1.3887(17)
C5 C6 1.5164(18)
C5 H5A 0.979(14)
C5 H5B 0.968(13)
C8 C9 1.5199(18)
C8 H8A 1.009(13)
C8 H8B 0.993(14)
C9 H9A 0.981(13)
C9 H9B 0.969(13)
C11 C12 1.5017(17)
C12 C13 1.3892(17)
C13 C14 1.3799(19)
C13 H13 0.934(13)
C14 C15 1.3776(19)
C14 H14 0.957(14)
C15 C16 1.3938(17)
C15 H15 0.986(13)
C16 C18 1.4979(17)
C20 C21 1.5135(18)
C20 H20A 1.005(12)
C20 H20B 0.984(13)
C21 H21A 0.995(13)
C21 H21B 1.012(12)
C23 C24 1.5108(17)
C24 H24A 0.986(13)
C24 H24B 0.949(13)
C26 C27 1.3865(18)
C26 H26 0.964(13)
C27 C28 1.3857(18)
C27 H27 0.951(13)
C28 H28 0.907(13)
C30 C31 1.5017(17)
C31 C32 1.3920(17)
C31 C36 1.3953(17)
C32 C33 1.3846(18)
C32 H32 0.963(13)
C33 C34 1.3764(18)
C33 H33 0.970(14)
C34 C35 1.3803(18)
C35 C36 1.3801(18)
C35 H35 0.939(14)
C36 H36 0.943(13)
C40 C41 1.5137(19)
C40 H40A 0.977(13)
C40 H40B 0.989(12)
C41 C42 1.524(2)
C41 H41A 0.960(13)
C41 H41B 0.999(14)
C42 C43 1.513(3)
C42 H42A 0.979(15)
C42 H42B 0.980(16)
C43 H43A 0.977(19)
C43 H43B 1.029(18)
C43 H43C 0.996(19)
C44 C45 1.5146(17)
C44 H44A 0.939(13)
C44 H44B 0.949(12)
C45 C46 1.5281(17)
C45 H45A 0.976(13)
C45 H45B 0.961(13)
C46 C47 1.5206(18)
C46 H46A 0.994(13)
C46 H46B 0.987(13)
C47 H47A 0.980(15)
C47 H47B 0.962(15)
C47 H47C 0.983(15)
C48 C49 1.5127(17)
C48 H48A 0.976(12)
C48 H48B 0.959(12)
C49 C50 1.5281(17)
C49 H49A 1.000(13)
C49 H49B 0.963(13)
C50 C51 1.513(2)
C50 H50A 0.974(13)
C50 H50B 0.999(13)
C51 H51A 0.969(16)
C51 H51B 0.995(17)
C51 H51C 1.010(18)
C52 C53 1.5131(17)
C52 H52A 0.981(12)
C52 H52B 1.011(13)
C53 C54 1.5280(17)
C53 H53A 0.983(14)
C53 H53B 0.956(13)
C54 C55 1.5181(18)
C54 H54A 1.027(13)
C54 H54B 0.978(14)
C55 H55A 1.009(16)
C55 H55B 0.988(17)
C55 H55C 0.990(19)

loop_
_geom_hbond_atom_site_label_D
_geom_hbond_atom_site_label_H
_geom_hbond_atom_site_label_A
_geom_hbond_distance_DH
_geom_hbond_distance_HA
_geom_hbond_distance_DA
_geom_hbond_angle_DHA
_geom_hbond_site_symmetry_A
N7 H7 O4 0.826(13) 2.233(13) 2.6412(14) 110.7(11) .
N10 H10 Cl1 0.831(14) 2.552(15) 3.3143(11) 153.0(12) .
N19 H19 Cl1 0.895(14) 2.451(14) 3.2468(11) 148.3(12) .
N22 H22 Cl1 0.861(14) 2.629(14) 3.4663(11) 164.5(12) .
N29 H29 Cl1 0.923(14) 2.244(15) 3.1235(11) 159.2(12) .
O38 H38A O6 1.14(3) 1.71(3) 2.8259(13) 167(2) .
O38 H38B O30 1.05(2) 1.82(2) 2.8652(13) 178.6(18) 1_655

loop_
_geom_torsion_atom_site_label_1
_geom_torsion_atom_site_label_2
_geom_torsion_atom_site_label_3
_geom_torsion_atom_site_label_4
_geom_torsion
O37B O37C N37 O37A 103.1(11)
O37B O37C N37 C34 -86.5(11)
O37C O37B N37 O37A -98.4(10)
O37C O37B N37 C34 108.9(9)
C24 O25 C1 C26 -1.75(16)
C24 O25 C1 C2 177.83(10)
O25 C1 C2 C3 178.66(10)
C26 C1 C2 C3 -1.73(17)
O25 C1 C2 N29 1.10(15)
C26 C1 C2 N29 -179.30(10)
C30 N29 C2 C3 68.50(14)
C30 N29 C2 C1 -113.95(12)
C5 O4 C3 C28 -32.58(16)
C5 O4 C3 C2 149.08(10)
C1 C2 C3 O4 -178.66(10)
N29 C2 C3 O4 -1.09(15)
C1 C2 C3 C28 2.94(17)
N29 C2 C3 C28 -179.49(11)
C3 O4 C5 C6 -124.53(11)
C8 N7 C6 O6 3.80(18)
C8 N7 C6 C5 -177.18(11)
O4 C5 C6 O6 -168.91(10)
O4 C5 C6 N7 12.02(15)
C6 N7 C8 C9 -154.68(11)
C11 N10 C9 C8 74.44(15)
N7 C8 C9 N10 66.46(15)
C9 N10 C11 O11 -0.01(19)
C9 N10 C11 C12 -177.17(10)
C16 N17 C12 C13 -0.16(17)
C16 N17 C12 C11 177.06(10)
O11 C11 C12 N17 169.84(11)
N10 C11 C12 N17 -12.93(16)
O11 C11 C12 C13 -12.86(18)
N10 C11 C12 C13 164.38(12)
N17 C12 C13 C14 2.04(19)
C11 C12 C13 C14 -175.10(11)
C12 C13 C14 C15 -1.69(19)
C13 C14 C15 C16 -0.37(19)
C12 N17 C16 C15 -2.07(17)
C12 N17 C16 C18 177.22(10)
C14 C15 C16 N17 2.36(19)
C14 C15 C16 C18 -176.91(11)
C20 N19 C18 O18 3.44(18)
C20 N19 C18 C16 -175.26(10)
N17 C16 C18 O18 -178.44(11)
C15 C16 C18 O18 0.87(18)
N17 C16 C18 N19 0.30(16)
C15 C16 C18 N19 179.61(11)
C18 N19 C20 C21 -86.79(14)
C23 N22 C21 C20 -157.22(11)
N19 C20 C21 N22 -74.63(14)
C21 N22 C23 O23 -5.65(18)
C21 N22 C23 C24 170.26(11)
C1 O25 C24 C23 78.61(13)
O23 C23 C24 O25 -157.41(11)
N22 C23 C24 O25 26.50(16)
O25 C1 C26 C27 179.45(11)
C2 C1 C26 C27 -0.10(17)
C1 C26 C27 C28 0.81(19)
C26 C27 C28 C3 0.35(19)
O4 C3 C28 C27 179.53(11)
C2 C3 C28 C27 -2.24(18)
C2 N29 C30 O30 4.50(17)
C2 N29 C30 C31 -173.44(10)
O30 C30 C31 C32 -167.75(11)
N29 C30 C31 C32 10.22(16)
O30 C30 C31 C36 9.95(16)
N29 C30 C31 C36 -172.08(10)
C36 C31 C32 C33 0.25(18)
C30 C31 C32 C33 177.91(11)
C31 C32 C33 C34 0.76(19)
C32 C33 C34 C35 -1.6(2)
C32 C33 C34 N37 174.64(12)
O37A N37 C34 C33 -3.9(2)
O37C N37 C34 C33 -174.72(17)
O37B N37 C34 C33 150.4(4)
O37A N37 C34 C35 172.47(13)
O37C N37 C34 C35 1.6(2)
O37B N37 C34 C35 -33.2(5)
C33 C34 C35 C36 1.3(2)
N37 C34 C35 C36 -174.93(12)
C34 C35 C36 C31 -0.21(18)
C32 C31 C36 C35 -0.53(18)
C30 C31 C36 C35 -178.31(11)
C52 N39 C40 C41 -49.73(14)
C48 N39 C40 C41 -171.17(11)
C44 N39 C40 C41 67.69(13)
N39 C40 C41 C42 -159.27(11)
C40 C41 C42 C43 179.93(13)
C52 N39 C44 C45 -178.76(11)
C48 N39 C44 C45 -57.98(14)
C40 N39 C44 C45 60.73(14)
N39 C44 C45 C46 177.29(11)
C44 C45 C46 C47 -175.96(12)
C52 N39 C48 C49 56.89(13)
C40 N39 C48 C49 178.16(10)
C44 N39 C48 C49 -60.62(13)
N39 C48 C49 C50 -176.54(10)
C48 C49 C50 C51 177.91(13)
C48 N39 C52 C53 57.16(14)
C40 N39 C52 C53 -61.69(14)
C44 N39 C52 C53 177.74(11)
N39 C52 C53 C54 177.65(11)
C52 C53 C54 C55 179.40(12)
